data_4332067
loop_
_publ_author_name
'Iijima, Kazuya'
'Sunaga, Tomoaki'
'Hirose, Masaya'
'Saito, Taro'

_publ_section_title
;
 Synthesis and Characterization of Rhenium&#x2212;Copper Sulfide Cluster
 Complexes [(Ph3P)2N][Re3(CuX)(\m3-S)4Cl6(PMe2Ph)3] (X = Cl, Br, I)
;
_journal_issue 8
_journal_name_full 'Inorganic Chemistry'
_journal_page_first 3452
_journal_page_last 3455
_journal_paper_doi 10.1021/ic052135h
_journal_volume 45
_journal_year 2006
_chemical_formula_sum 'C61 H65 Cl8 Cu I N P5 Re3 S4'
_chemical_formula_weight 2127.87
_chemical_name_systematic
; 
 ? 
;
_space_group_IT_number 14
_symmetry_cell_setting monoclinic
_symmetry_space_group_name_Hall '-P 2yn'
_symmetry_space_group_name_H-M 'P 1 21/n 1'
_atom_sites_solution_hydrogens geom
_atom_sites_solution_primary direct
_atom_sites_solution_secondary difmap
_audit_creation_method SHELXL-97
_cell_angle_alpha 90.00
_cell_angle_beta 95.651(2)
_cell_angle_gamma 90.00
_cell_formula_units_Z 4
_cell_length_a 11.1246(8)
_cell_length_b 14.0736(10)
_cell_length_c 46.934(4)
_cell_measurement_temperature 90
_cell_volume 7312.4(10)
_computing_cell_refinement 'Bruker SMART'
_computing_data_collection 'Bruker SMART'
_computing_data_reduction 'Bruker SAINT'
_computing_molecular_graphics 'Bruker SHELXTL'
_computing_publication_material 'Bruker SHELXTL'
_computing_structure_refinement 'SHELXL-97 (Sheldrick, 1997)'
_computing_structure_solution 'SHELXS-97 (Sheldrick, 1990)'
_diffrn_ambient_temperature 90
_diffrn_detector_area_resol_mean 8.366
_diffrn_measured_fraction_theta_full 0.999
_diffrn_measured_fraction_theta_max 0.999
_diffrn_measurement_device_type 'CCD area detector'
_diffrn_measurement_method 'phi and omega scans'
_diffrn_radiation_monochromator graphite
_diffrn_radiation_source 'fine-focus sealed tube'
_diffrn_radiation_type MoK\a
_diffrn_radiation_wavelength 0.71073
_diffrn_reflns_av_R_equivalents 0.0683
_diffrn_reflns_av_sigmaI/netI 0.0850
_diffrn_reflns_limit_h_max 14
_diffrn_reflns_limit_h_min -13
_diffrn_reflns_limit_k_max 18
_diffrn_reflns_limit_k_min -18
_diffrn_reflns_limit_l_max 62
_diffrn_reflns_limit_l_min -60
_diffrn_reflns_number 53789
_diffrn_reflns_theta_full 28.29
_diffrn_reflns_theta_max 28.29
_diffrn_reflns_theta_min 0.87
_exptl_absorpt_coefficient_mu 6.213
_exptl_absorpt_correction_type emprical
_exptl_crystal_colour black
_exptl_crystal_density_diffrn 1.933
_exptl_crystal_density_meas 0
_exptl_crystal_density_method 'not measured'
_exptl_crystal_description plate
_exptl_crystal_F_000 4080
_exptl_crystal_size_max 0.36
_exptl_crystal_size_mid 0.1
_exptl_crystal_size_min 0.03
_refine_diff_density_max 6.841
_refine_diff_density_min -2.981
_refine_diff_density_rms 0.354
_refine_ls_extinction_method none
_refine_ls_goodness_of_fit_ref 1.150
_refine_ls_hydrogen_treatment mixed
_refine_ls_matrix_type full
_refine_ls_number_parameters 763
_refine_ls_number_reflns 18133
_refine_ls_number_restraints 0
_refine_ls_restrained_S_all 1.150
_refine_ls_R_factor_all 0.1032
_refine_ls_R_factor_gt 0.0852
_refine_ls_shift/su_max 0.010
_refine_ls_shift/su_mean 0.001
_refine_ls_structure_factor_coef Fsqd
_refine_ls_weighting_details 'calc w=1/[\s^2^(Fo^2^)+(0.0605P)^2^+183.9269P] where P=(Fo^2^+2Fc^2^)/3'
_refine_ls_weighting_scheme calc
_refine_ls_wR_factor_gt 0.1952
_refine_ls_wR_factor_ref 0.2062
_reflns_number_gt 14710
_reflns_number_total 18133
_reflns_threshold_expression >2sigma(I)
_cod_data_source_file ic052135hsup1.cif
_cod_data_source_block cui0104
_cod_depositor_comments
;
The following automatic conversions were performed:

'_symmetry_cell_setting' value 'Monoclinic' changed to 'monoclinic'
according to /home/saulius/struct/CIF-dictionaries/cif_core.dic
dictionary named 'cif_core.dic' version 2.4.2 from 2011-04-26.

Automatic conversion script
Id: cif_fix_values 1891 2012-01-12 08:04:46Z andrius 
;
_cod_original_cell_volume 7312.4(9)
_cod_original_sg_symbol_H-M P2(1)/n
_cod_database_code 4332067

loop_
_symmetry_equiv_pos_as_xyz
'x, y, z'
'-x+1/2, y+1/2, -z+1/2'
'-x, -y, -z'
'x-1/2, -y-1/2, z-1/2'

loop_
_atom_site_label
_atom_site_type_symbol
_atom_site_fract_x
_atom_site_fract_y
_atom_site_fract_z
_atom_site_U_iso_or_equiv
_atom_site_adp_type
_atom_site_occupancy
_atom_site_symmetry_multiplicity
_atom_site_calc_flag
_atom_site_refinement_flags
C1 C 1.0601(11) 1.0771(9) 0.0805(3) 0.028(3) Uani 1 1 d .
H1 H 1.1117 1.1235 0.0888 0.034 Uiso 1 1 calc R
C2 C 0.9782(11) 1.0331(9) 0.0967(3) 0.025(2) Uani 1 1 d .
H2 H 0.9752 1.0504 0.1157 0.030 Uiso 1 1 calc R
C3 C 0.9004(10) 0.9630(8) 0.0845(3) 0.022(2) Uani 1 1 d .
H3 H 0.8455 0.9336 0.0954 0.027 Uiso 1 1 calc R
C4 C 0.9058(9) 0.9378(8) 0.0561(3) 0.020(2) Uani 1 1 d .
C5 C 0.9902(10) 0.9819(8) 0.0404(3) 0.022(2) Uani 1 1 d .
H5 H 0.9967 0.9641 0.0215 0.026 Uiso 1 1 calc R
C6 C 1.0651(11) 1.0531(10) 0.0531(3) 0.031(3) Uani 1 1 d .
H6 H 1.1191 1.0841 0.0424 0.037 Uiso 1 1 calc R
C7 C 0.6268(11) 0.8642(10) 0.0707(3) 0.033(3) Uani 1 1 d .
H7 H 0.6357 0.9286 0.0670 0.039 Uiso 1 1 calc R
C8 C 0.7120(10) 0.7986(8) 0.0618(2) 0.020(2) Uani 1 1 d .
C9 C 0.6992(11) 0.7040(10) 0.0680(3) 0.029(3) Uani 1 1 d .
H9 H 0.7560 0.6606 0.0627 0.034 Uiso 1 1 calc R
C10 C 0.6033(13) 0.6722(11) 0.0819(3) 0.040(3) Uani 1 1 d .
H10 H 0.5944 0.6078 0.0856 0.048 Uiso 1 1 calc R
C11 C 0.5196(13) 0.7380(14) 0.0905(3) 0.047(4) Uani 1 1 d .
H11 H 0.4553 0.7171 0.1001 0.056 Uiso 1 1 calc R
C12 C 0.5316(12) 0.8339(13) 0.0848(3) 0.039(4) Uani 1 1 d .
H12 H 0.4755 0.8773 0.0904 0.047 Uiso 1 1 calc R
C13 C 1.1193(11) 0.7861(9) -0.0047(3) 0.028(3) Uani 1 1 d .
H13 H 1.0400 0.8068 -0.0086 0.033 Uiso 1 1 calc R
C14 C 1.2007(13) 0.8031(9) -0.0252(3) 0.036(3) Uani 1 1 d .
H14 H 1.1766 0.8340 -0.0423 0.043 Uiso 1 1 calc R
C15 C 1.3188(13) 0.7717(10) -0.0188(4) 0.039(3) Uani 1 1 d .
H15 H 1.3743 0.7800 -0.0321 0.047 Uiso 1 1 calc R
C16 C 1.3562(13) 0.7280(11) 0.0074(4) 0.041(4) Uani 1 1 d .
H16 H 1.4367 0.7109 0.0117 0.049 Uiso 1 1 calc R
C17 C 1.2719(11) 0.7098(10) 0.0273(3) 0.030(3) Uani 1 1 d .
H17 H 1.2955 0.6784 0.0444 0.036 Uiso 1 1 calc R
C18 C 1.1510(11) 0.7400(8) 0.0210(3) 0.023(2) Uani 1 1 d .
C19 C 0.7419(9) 0.8752(8) 0.0071(2) 0.018(2) Uani 1 1 d .
C20 C 0.7027(11) 0.9684(9) 0.0026(3) 0.028(3) Uani 1 1 d .
H20 H 0.7238 1.0151 0.0162 0.034 Uiso 1 1 calc R
C21 C 0.6307(11) 0.9911(10) -0.0229(3) 0.032(3) Uani 1 1 d .
H21 H 0.6047 1.0532 -0.0262 0.038 Uiso 1 1 calc R
C22 C 0.5986(11) 0.9220(10) -0.0428(3) 0.030(3) Uani 1 1 d .
H22 H 0.5498 0.9376 -0.0593 0.036 Uiso 1 1 calc R
C23 C 0.6381(11) 0.8288(9) -0.0385(3) 0.029(3) Uani 1 1 d .
H23 H 0.6168 0.7823 -0.0521 0.035 Uiso 1 1 calc R
C24 C 0.7101(11) 0.8064(9) -0.0134(3) 0.028(3) Uani 1 1 d .
H24 H 0.7373 0.7444 -0.0104 0.033 Uiso 1 1 calc R
C25 C 1.0406(11) 0.7244(8) 0.1030(3) 0.024(2) Uani 1 1 d .
H25 H 0.9843 0.6754 0.1010 0.029 Uiso 1 1 calc R
C26 C 1.0936(10) 0.7569(8) 0.0794(2) 0.020(2) Uani 1 1 d .
C27 C 1.1796(10) 0.8315(9) 0.0825(3) 0.025(3) Uani 1 1 d .
H27 H 1.2147 0.8545 0.0668 0.030 Uiso 1 1 calc R
C28 C 1.2104(11) 0.8696(9) 0.1097(3) 0.028(3) Uani 1 1 d .
H28 H 1.2687 0.9171 0.1121 0.033 Uiso 1 1 calc R
C29 C 1.1560(12) 0.8380(9) 0.1327(3) 0.032(3) Uani 1 1 d .
H29 H 1.1755 0.8652 0.1506 0.039 Uiso 1 1 calc R
C30 C 1.0240(10) 0.5867(7) 0.0468(2) 0.018(2) Uani 1 1 d .
C31 C 1.1068(12) 0.5325(9) 0.0627(3) 0.031(3) Uani 1 1 d .
H31 H 1.1728 0.5612 0.0730 0.037 Uiso 1 1 calc R
C32 C 1.0931(15) 0.4348(10) 0.0637(4) 0.045(4) Uani 1 1 d .
H32 H 1.1492 0.3988 0.0750 0.053 Uiso 1 1 calc R
C33 C 0.9269(11) 0.5419(9) 0.0314(3) 0.028(3) Uani 1 1 d .
H33 H 0.8691 0.5782 0.0207 0.033 Uiso 1 1 calc R
C34 C 0.9149(12) 0.4452(9) 0.0319(3) 0.030(3) Uani 1 1 d .
H34 H 0.8503 0.4163 0.0211 0.036 Uiso 1 1 calc R
I1 I 0.70197(19) 0.33992(17) 0.25081(3) 0.1159(8) Uani 1 1 d .
P4 P 0.8255(2) 0.8386(2) 0.03979(6) 0.0167(5) Uani 1 1 d .
Cu1 Cu 0.59684(13) 0.31339(11) 0.20407(3) 0.0246(3) Uani 1 1 d .
N1 N 0.9115(9) 0.7549(7) 0.0324(2) 0.023(2) Uani 1 1 d .
P5 P 1.0385(2) 0.7135(2) 0.04457(6) 0.0164(5) Uani 1 1 d .
P3 P 0.8023(3) 0.2902(2) 0.13644(7) 0.0249(6) Uani 1 1 d .
S3 S 0.6223(2) 0.1785(2) 0.17516(7) 0.0240(6) Uani 1 1 d .
S1 S 0.3872(2) 0.2744(2) 0.19071(6) 0.0199(5) Uani 1 1 d .
S2 S 0.5677(2) 0.3871(2) 0.15894(6) 0.0199(5) Uani 1 1 d .
S4 S 0.3839(3) 0.2074(3) 0.11337(7) 0.0351(8) Uani 1 1 d .
Cl6 Cl 0.5923(3) 0.3372(3) 0.08751(7) 0.0385(8) Uani 1 1 d .
P2 P 0.3025(3) 0.4786(2) 0.17082(8) 0.0311(8) Uani 1 1 d .
P1 P 0.4225(3) 0.0588(2) 0.20659(8) 0.0315(8) Uani 1 1 d .
Cl5 Cl 0.6589(3) 0.1167(3) 0.10655(9) 0.0426(9) Uani 1 1 d .
Cl1 Cl 0.2145(3) 0.0966(3) 0.15696(8) 0.0404(8) Uani 1 1 d .
Cl4 Cl 0.3594(3) 0.4493(3) 0.10682(8) 0.0423(9) Uani 1 1 d .
Cl2 Cl 0.4685(3) -0.0057(3) 0.14374(9) 0.0459(9) Uani 1 1 d .
C35 C 0.4129(14) 0.5696(11) 0.1781(4) 0.040(3) Uani 1 1 d .
Re2 Re 0.37424(4) 0.33418(4) 0.145233(10) 0.02255(12) Uani 1 1 d .
Re1 Re 0.42106(4) 0.15179(4) 0.160414(11) 0.02476(13) Uani 1 1 d .
Re3 Re 0.57873(4) 0.25155(4) 0.131419(10) 0.02411(13) Uani 1 1 d .
C36 C 1.0711(13) 0.7647(9) 0.1293(3) 0.031(3) Uani 1 1 d .
H36 H 1.0348 0.7430 0.1451 0.037 Uiso 1 1 calc R
C37 C 0.8739(12) 0.4230(10) 0.1784(3) 0.033(3) Uani 1 1 d .
H37 H 0.8910 0.3715 0.1905 0.040 Uiso 1 1 calc R
C38 C 0.8364(9) 0.4092(9) 0.1500(3) 0.022(2) Uani 1 1 d .
C39 C 0.8220(12) 0.5775(11) 0.1429(4) 0.040(4) Uani 1 1 d .
H39 H 0.8024 0.6286 0.1307 0.048 Uiso 1 1 calc R
C40 C 0.8608(12) 0.5945(10) 0.1712(3) 0.037(3) Uani 1 1 d .
H40 H 0.8697 0.6563 0.1781 0.044 Uiso 1 1 calc R
C41 C 0.8932(10) 0.2112(10) 0.1604(3) 0.031(3) Uani 1 1 d .
H41A H 0.8818 0.1468 0.1539 0.047 Uiso 1 1 calc R
H41B H 0.8690 0.2169 0.1794 0.047 Uiso 1 1 calc R
H41C H 0.9769 0.2281 0.1605 0.047 Uiso 1 1 calc R
C42 C 0.8113(12) 0.4855(11) 0.1320(3) 0.038(3) Uani 1 1 d .
H42 H 0.7875 0.4757 0.1126 0.046 Uiso 1 1 calc R
C43 C 0.8863(14) 0.5175(11) 0.1890(3) 0.042(4) Uani 1 1 d .
H43 H 0.9118 0.5275 0.2083 0.051 Uiso 1 1 calc R
Cl3 Cl 0.1585(3) 0.3185(3) 0.13726(8) 0.0435(9) Uani 1 1 d .
Cl7 Cl 0.7655(4) 0.8379(3) 0.14569(11) 0.0596(11) Uani 1 1 d .
Cl8 Cl 0.9494(4) 0.9610(4) 0.17478(12) 0.0640(13) Uani 1 1 d .
C44 C 0.8710(11) 0.2845(12) 0.1033(3) 0.037(3) Uani 1 1 d .
H44A H 0.9570 0.2905 0.1072 0.055 Uiso 1 1 calc R
H44B H 0.8406 0.3353 0.0910 0.055 Uiso 1 1 calc R
H44C H 0.8520 0.2246 0.0942 0.055 Uiso 1 1 calc R
C45 C 0.2362(14) 0.4544(10) 0.2037(3) 0.036(3) Uani 1 1 d .
H45A H 0.2949 0.4242 0.2171 0.055 Uiso 1 1 calc R
H45B H 0.1677 0.4133 0.1998 0.055 Uiso 1 1 calc R
H45C H 0.2107 0.5130 0.2117 0.055 Uiso 1 1 calc R
C46 C 0.9990(13) 0.3900(9) 0.0483(3) 0.031(3) Uani 1 1 d .
H46 H 0.9915 0.3242 0.0487 0.037 Uiso 1 1 calc R
C47 C 0.3577(17) 0.1205(12) 0.2350(4) 0.054(5) Uani 1 1 d .
C48 C 0.7976(15) 0.9353(14) 0.1684(4) 0.053(4) Uani 1 1 d .
H48A H 0.7560 0.9907 0.1601 0.064 Uiso 1 1 calc R
H48B H 0.7659 0.9227 0.1866 0.064 Uiso 1 1 calc R
C49 C 0.4931(17) 0.5596(12) 0.2008(4) 0.055(5) Uani 1 1 d .
H49 H 0.4929 0.5063 0.2125 0.066 Uiso 1 1 calc R
C50 C 0.5834(17) 0.6370(15) 0.2068(5) 0.062(5) Uani 1 1 d .
H50 H 0.6432 0.6319 0.2220 0.075 Uiso 1 1 calc R
C51 C 0.4096(18) 0.6515(12) 0.1615(4) 0.057(5) Uani 1 1 d .
H51 H 0.3493 0.6582 0.1464 0.068 Uiso 1 1 calc R
C52 C 0.1752(17) 0.5400(15) 0.1513(4) 0.067(6) Uani 1 1 d .
H52A H 0.1633 0.6003 0.1601 0.100 Uiso 1 1 calc R
H52B H 0.1036 0.5022 0.1516 0.100 Uiso 1 1 calc R
H52C H 0.1919 0.5498 0.1318 0.100 Uiso 1 1 calc R
C53 C 0.577(2) 0.7118(13) 0.1905(5) 0.069(7) Uani 1 1 d .
H53 H 0.6318 0.7611 0.1947 0.083 Uiso 1 1 calc R
C54 C 0.5691(15) 0.0234(17) 0.2220(4) 0.067(6) Uani 1 1 d .
H54A H 0.6172 0.0788 0.2268 0.100 Uiso 1 1 calc R
H54B H 0.6074 -0.0145 0.2085 0.100 Uiso 1 1 calc R
H54C H 0.5615 -0.0131 0.2390 0.100 Uiso 1 1 calc R
C55 C 0.431(3) 0.1675(13) 0.2565(4) 0.088(9) Uani 1 1 d .
H55 H 0.5151 0.1655 0.2569 0.106 Uiso 1 1 calc R
C56 C 0.235(2) 0.1292(16) 0.2350(6) 0.091(10) Uani 1 1 d .
H56 H 0.1875 0.0974 0.2207 0.110 Uiso 1 1 calc R
C57 C 0.174(4) 0.183(3) 0.2550(10) 0.16(3) Uani 1 1 d .
H57 H 0.0907 0.1909 0.2550 0.193 Uiso 1 1 calc R
C58 C 0.491(2) 0.7209(16) 0.1666(5) 0.072(6) Uani 1 1 d .
H58 H 0.4904 0.7737 0.1547 0.087 Uiso 1 1 calc R
C59 C 0.343(2) -0.0539(14) 0.2036(6) 0.085(7) Uani 1 1 d .
H59A H 0.3293 -0.0764 0.2223 0.127 Uiso 1 1 calc R
H59B H 0.3900 -0.0996 0.1944 0.127 Uiso 1 1 calc R
H59C H 0.2663 -0.0454 0.1924 0.127 Uiso 1 1 calc R
C60 C 0.259(6) 0.218(4) 0.2734(12) 0.19(4) Uani 1 1 d .
H60 H 0.2262 0.2533 0.2875 0.230 Uiso 1 1 calc R
C61 C 0.376(6) 0.2170(19) 0.2772(7) 0.16(2) Uani 1 1 d .
H61 H 0.4197 0.2471 0.2926 0.195 Uiso 1 1 calc R

loop_
_atom_site_aniso_label
_atom_site_aniso_U_11
_atom_site_aniso_U_22
_atom_site_aniso_U_33
_atom_site_aniso_U_23
_atom_site_aniso_U_13
_atom_site_aniso_U_12
C1 0.018(6) 0.032(7) 0.033(7) -0.003(5) -0.007(5) -0.003(5)
C2 0.019(6) 0.035(7) 0.021(6) -0.006(5) 0.000(5) -0.003(5)
C3 0.010(5) 0.024(6) 0.032(6) -0.004(5) -0.006(4) 0.004(4)
C4 0.007(4) 0.025(6) 0.026(6) 0.003(5) -0.003(4) 0.003(4)
C5 0.011(5) 0.031(6) 0.023(6) 0.012(5) -0.006(4) -0.002(4)
C6 0.013(5) 0.046(8) 0.032(7) 0.001(6) -0.006(5) -0.003(5)
C7 0.019(6) 0.040(7) 0.039(8) -0.003(6) 0.002(5) -0.003(5)
C8 0.011(5) 0.029(6) 0.018(5) -0.001(4) -0.002(4) -0.005(4)
C9 0.021(6) 0.038(7) 0.027(7) 0.007(5) 0.002(5) -0.004(5)
C10 0.030(7) 0.044(8) 0.045(9) 0.017(7) 0.000(6) -0.008(6)
C11 0.019(6) 0.091(13) 0.030(7) 0.003(8) 0.002(5) -0.019(8)
C12 0.020(6) 0.074(11) 0.022(7) -0.009(7) 0.001(5) 0.001(7)
C13 0.021(6) 0.030(6) 0.033(7) 0.001(5) 0.005(5) 0.003(5)
C14 0.038(8) 0.025(6) 0.047(9) -0.012(6) 0.018(7) -0.009(6)
C15 0.029(7) 0.037(8) 0.054(9) -0.011(7) 0.024(7) -0.010(6)
C16 0.024(7) 0.048(9) 0.053(10) -0.011(7) 0.008(6) 0.012(6)
C17 0.020(6) 0.034(7) 0.035(7) -0.009(6) 0.001(5) 0.001(5)
C18 0.022(6) 0.024(6) 0.024(6) -0.002(5) 0.006(5) -0.002(5)
C19 0.010(5) 0.027(6) 0.016(5) 0.006(4) -0.003(4) -0.003(4)
C20 0.022(6) 0.029(6) 0.033(7) 0.004(5) -0.007(5) 0.005(5)
C21 0.020(6) 0.037(7) 0.037(8) 0.006(6) -0.004(5) 0.010(5)
C22 0.016(6) 0.054(8) 0.018(6) 0.005(6) -0.008(5) 0.002(5)
C23 0.023(6) 0.036(7) 0.025(6) -0.008(5) -0.015(5) -0.006(5)
C24 0.020(6) 0.029(6) 0.034(7) 0.001(5) 0.000(5) -0.005(5)
C25 0.026(6) 0.021(6) 0.025(6) -0.007(5) -0.003(5) 0.001(5)
C26 0.019(5) 0.016(5) 0.022(6) 0.000(4) -0.006(4) 0.001(4)
C27 0.013(5) 0.030(6) 0.033(7) -0.007(5) 0.000(5) -0.004(5)
C28 0.018(6) 0.028(6) 0.035(7) -0.014(5) -0.009(5) 0.005(5)
C29 0.032(7) 0.029(7) 0.033(7) -0.006(5) -0.006(6) 0.014(5)
C30 0.020(5) 0.015(5) 0.018(5) 0.001(4) -0.004(4) -0.004(4)
C31 0.030(7) 0.023(6) 0.035(7) 0.004(5) -0.017(6) -0.002(5)
C32 0.049(9) 0.027(7) 0.052(10) 0.005(6) -0.022(7) 0.002(6)
C33 0.021(6) 0.031(6) 0.031(7) -0.008(5) 0.001(5) -0.005(5)
C34 0.032(7) 0.026(6) 0.032(7) -0.005(5) 0.000(5) -0.013(5)
I1 0.1301(16) 0.1703(19) 0.0375(7) 0.0149(9) -0.0405(9) -0.0873(15)
P4 0.0118(12) 0.0198(13) 0.0182(13) 0.0008(11) -0.0009(10) 0.0004(10)
Cu1 0.0211(7) 0.0285(7) 0.0222(7) -0.0038(6) -0.0078(6) 0.0021(6)
N1 0.018(5) 0.026(5) 0.024(5) -0.012(4) -0.003(4) 0.010(4)
P5 0.0105(12) 0.0185(13) 0.0195(14) -0.0013(10) -0.0015(10) 0.0012(10)
P3 0.0110(13) 0.0352(17) 0.0279(16) -0.0053(13) -0.0014(12) 0.0005(12)
S3 0.0117(12) 0.0244(14) 0.0355(17) -0.0039(12) 0.0000(11) 0.0017(10)
S1 0.0135(12) 0.0252(14) 0.0211(13) -0.0004(11) 0.0015(10) 0.0018(10)
S2 0.0078(11) 0.0292(14) 0.0224(14) 0.0011(11) -0.0001(10) 0.0014(10)
S4 0.0154(14) 0.065(2) 0.0235(16) -0.0125(15) -0.0036(12) -0.0108(14)
Cl6 0.0188(14) 0.078(3) 0.0182(14) -0.0031(15) 0.0006(11) -0.0014(15)
P2 0.0228(16) 0.0286(17) 0.044(2) 0.0109(15) 0.0126(15) 0.0117(13)
P1 0.0282(17) 0.0230(16) 0.045(2) -0.0037(14) 0.0111(15) -0.0010(13)
Cl5 0.0237(15) 0.056(2) 0.050(2) -0.0311(18) 0.0095(15) -0.0051(15)
Cl1 0.0194(14) 0.056(2) 0.046(2) -0.0114(17) 0.0031(14) -0.0198(14)
Cl4 0.0190(14) 0.077(3) 0.0301(17) 0.0245(17) -0.0012(12) 0.0089(16)
Cl2 0.0379(19) 0.0362(18) 0.064(3) -0.0262(17) 0.0100(18) -0.0098(15)
C35 0.034(8) 0.037(8) 0.053(10) -0.004(7) 0.018(7) 0.004(6)
Re2 0.00678(19) 0.0412(3) 0.0189(2) 0.00277(19) -0.00281(15) 0.00201(18)
Re1 0.0137(2) 0.0299(3) 0.0304(3) -0.0115(2) 0.00066(18) -0.00480(18)
Re3 0.00875(19) 0.0410(3) 0.0221(2) -0.0108(2) -0.00092(16) -0.00223(18)
C36 0.044(8) 0.029(7) 0.020(6) 0.008(5) 0.004(5) 0.004(6)
C37 0.032(7) 0.033(7) 0.035(7) -0.006(6) 0.004(6) -0.006(6)
C38 0.006(4) 0.038(7) 0.023(6) -0.002(5) -0.002(4) 0.000(4)
C39 0.021(6) 0.045(8) 0.055(10) 0.017(7) 0.006(6) 0.005(6)
C40 0.028(7) 0.034(7) 0.048(9) -0.003(6) 0.005(6) -0.006(6)
C41 0.004(5) 0.036(7) 0.054(9) 0.006(6) 0.004(5) 0.007(5)
C42 0.018(6) 0.058(9) 0.037(8) -0.006(7) -0.002(5) 0.005(6)
C43 0.046(9) 0.041(8) 0.037(8) 0.000(6) -0.007(7) -0.013(7)
Cl3 0.0086(12) 0.081(3) 0.0391(19) 0.0136(18) -0.0060(12) 0.0003(15)
Cl7 0.053(3) 0.056(3) 0.070(3) 0.001(2) 0.008(2) 0.004(2)
Cl8 0.047(2) 0.059(3) 0.086(4) 0.002(2) 0.012(2) 0.005(2)
C44 0.016(6) 0.062(9) 0.037(8) -0.011(7) 0.021(6) -0.008(6)
C45 0.042(8) 0.035(7) 0.036(8) 0.002(6) 0.023(7) 0.002(6)
C46 0.046(8) 0.026(6) 0.019(6) 0.001(5) -0.003(5) -0.017(6)
C47 0.069(12) 0.040(9) 0.060(11) 0.027(8) 0.043(10) 0.020(8)
C48 0.037(9) 0.062(11) 0.061(12) -0.003(9) 0.006(8) -0.001(8)
C49 0.064(12) 0.042(9) 0.061(12) -0.010(8) 0.017(10) 0.019(8)
C50 0.039(9) 0.068(13) 0.082(15) -0.023(11) 0.018(9) 0.010(9)
C51 0.064(12) 0.039(9) 0.071(13) 0.001(8) 0.031(10) -0.006(8)
C52 0.053(11) 0.076(13) 0.073(14) 0.024(11) 0.011(10) 0.044(10)
C53 0.077(14) 0.037(9) 0.101(17) -0.040(11) 0.044(13) -0.028(9)
C54 0.034(9) 0.111(17) 0.057(12) 0.038(11) 0.011(8) 0.018(10)
C55 0.20(3) 0.033(9) 0.035(10) 0.001(8) 0.026(14) -0.020(13)
C56 0.083(16) 0.081(15) 0.12(2) 0.052(14) 0.080(16) 0.054(13)
C57 0.17(4) 0.14(4) 0.20(5) 0.14(4) 0.15(4) 0.12(3)
C58 0.074(15) 0.062(13) 0.084(16) -0.011(11) 0.029(13) -0.010(11)
C59 0.107(19) 0.039(10) 0.11(2) 0.000(11) 0.009(15) -0.026(11)
C60 0.34(10) 0.10(4) 0.15(5) 0.11(4) 0.13(6) 0.14(5)
C61 0.39(8) 0.031(13) 0.066(19) 0.008(12) 0.01(3) 0.00(3)

loop_
_atom_type_symbol
_atom_type_description
_atom_type_scat_dispersion_real
_atom_type_scat_dispersion_imag
_atom_type_scat_source
C C 0.0033 0.0016 'International Tables Vol C Tables 4.2.6.8 and 6.1.1.4'
H H 0.0000 0.0000 'International Tables Vol C Tables 4.2.6.8 and 6.1.1.4'
N N 0.0061 0.0033 'International Tables Vol C Tables 4.2.6.8 and 6.1.1.4'
P P 0.1023 0.0942 'International Tables Vol C Tables 4.2.6.8 and 6.1.1.4'
S S 0.1246 0.1234 'International Tables Vol C Tables 4.2.6.8 and 6.1.1.4'
Cl Cl 0.1484 0.1585 'International Tables Vol C Tables 4.2.6.8 and 6.1.1.4'
Cu Cu 0.3201 1.2651 'International Tables Vol C Tables 4.2.6.8 and 6.1.1.4'
I I -0.4742 1.8119 'International Tables Vol C Tables 4.2.6.8 and 6.1.1.4'
Re Re -1.0185 7.2310 'International Tables Vol C Tables 4.2.6.8 and 6.1.1.4'

loop_
_geom_angle_atom_site_label_1
_geom_angle_atom_site_label_2
_geom_angle_atom_site_label_3
_geom_angle
C6 C1 C2 120.4(12)
C1 C2 C3 120.5(12)
C4 C3 C2 119.2(11)
C3 C4 C5 119.3(11)
C3 C4 P4 122.9(9)
C5 C4 P4 117.2(9)
C4 C5 C6 119.8(12)
C1 C6 C5 120.8(12)
C12 C7 C8 120.8(14)
C9 C8 C7 118.9(11)
C9 C8 P4 121.3(9)
C7 C8 P4 119.6(9)
C8 C9 C10 121.1(13)
C9 C10 C11 119.2(14)
C12 C11 C10 120.7(13)
C7 C12 C11 119.3(14)
C18 C13 C14 123.4(13)
C15 C14 C13 117.1(14)
C14 C15 C16 121.5(13)
C15 C16 C17 120.1(13)
C16 C17 C18 119.2(13)
C13 C18 C17 118.6(11)
C13 C18 P5 120.3(9)
C17 C18 P5 121.0(10)
C24 C19 C20 120.0(11)
C24 C19 P4 118.1(9)
C20 C19 P4 121.9(9)
C19 C20 C21 119.0(12)
C22 C21 C20 120.4(12)
C21 C22 C23 120.8(11)
C22 C23 C24 118.9(11)
C19 C24 C23 121.0(12)
C36 C25 C26 119.8(12)
C25 C26 C27 120.0(11)
C25 C26 P5 118.8(9)
C27 C26 P5 120.8(9)
C28 C27 C26 118.9(12)
C29 C28 C27 120.6(12)
C28 C29 C36 120.0(12)
C31 C30 C33 118.8(11)
C31 C30 P5 121.9(9)
C33 C30 P5 119.4(9)
C30 C31 C32 120.1(12)
C46 C32 C31 121.5(13)
C34 C33 C30 121.0(12)
C33 C34 C46 120.2(12)
N1 P4 C4 112.9(5)
N1 P4 C19 107.4(5)
C4 P4 C19 109.7(5)
N1 P4 C8 111.6(6)
C4 P4 C8 110.4(5)
C19 P4 C8 104.3(5)
S2 Cu1 S3 81.43(12)
S2 Cu1 I1 139.69(11)
S3 Cu1 I1 124.83(12)
S2 Cu1 S1 79.80(10)
S3 Cu1 S1 80.55(10)
I1 Cu1 S1 129.79(11)
P4 N1 P5 137.2(7)
N1 P5 C18 110.6(6)
N1 P5 C30 107.8(5)
C18 P5 C30 108.4(5)
N1 P5 C26 114.6(5)
C18 P5 C26 107.2(6)
C30 P5 C26 108.0(5)
C44 P3 C41 104.4(7)
C44 P3 C38 104.5(6)
C41 P3 C38 105.3(6)
C44 P3 Re3 114.0(5)
C41 P3 Re3 114.1(4)
C38 P3 Re3 113.5(4)
Re3 S3 Re1 72.12(9)
Re3 S3 Cu1 97.26(12)
Re1 S3 Cu1 97.79(11)
Re2 S1 Re1 72.34(9)
Re2 S1 Cu1 97.42(11)
Re1 S1 Cu1 96.82(10)
Re2 S2 Re3 71.20(8)
Re2 S2 Cu1 98.67(11)
Re3 S2 Cu1 97.42(11)
Re3 S4 Re2 70.36(9)
Re3 S4 Re1 71.03(9)
Re2 S4 Re1 70.53(9)
C35 P2 C45 107.6(7)
C35 P2 C52 104.0(9)
C45 P2 C52 99.0(8)
C35 P2 Re2 115.1(5)
C45 P2 Re2 115.4(5)
C52 P2 Re2 114.0(7)
C54 P1 C47 104.5(10)
C54 P1 C59 102.0(12)
C47 P1 C59 104.5(10)
C54 P1 Re1 114.8(6)
C47 P1 Re1 114.5(5)
C59 P1 Re1 115.0(9)
C49 C35 C51 121.1(17)
C49 C35 P2 118.2(14)
C51 C35 P2 120.6(15)
S1 Re2 S2 83.51(10)
S1 Re2 S4 108.28(12)
S2 Re2 S4 108.91(10)
S1 Re2 Cl3 94.71(11)
S2 Re2 Cl3 164.33(13)
S4 Re2 Cl3 86.47(13)
S1 Re2 Cl4 159.49(13)
S2 Re2 Cl4 89.14(11)
S4 Re2 Cl4 92.21(15)
Cl3 Re2 Cl4 87.23(12)
S1 Re2 P2 81.17(11)
S2 Re2 P2 86.42(11)
S4 Re2 P2 162.49(12)
Cl3 Re2 P2 77.93(14)
Cl4 Re2 P2 79.27(13)
S1 Re2 Re3 95.09(7)
S2 Re2 Re3 54.49(7)
S4 Re2 Re3 54.73(8)
Cl3 Re2 Re3 141.10(11)
Cl4 Re2 Re3 96.15(8)
P2 Re2 Re3 140.84(9)
S1 Re2 Re1 53.91(7)
S2 Re2 Re1 94.74(7)
S4 Re2 Re1 54.79(10)
Cl3 Re2 Re1 96.75(10)
Cl4 Re2 Re1 146.19(11)
P2 Re2 Re1 134.44(8)
Re3 Re2 Re1 60.467(18)
S1 Re1 S3 84.54(10)
S1 Re1 S4 108.02(12)
S3 Re1 S4 107.73(11)
S1 Re1 Cl1 94.04(11)
S3 Re1 Cl1 163.86(13)
S4 Re1 Cl1 88.04(12)
S1 Re1 Cl2 160.53(13)
S3 Re1 Cl2 90.59(12)
S4 Re1 Cl2 91.43(15)
Cl1 Re1 Cl2 85.43(13)
S1 Re1 P1 81.11(11)
S3 Re1 P1 84.44(12)
S4 Re1 P1 165.12(12)
Cl1 Re1 P1 79.45(13)
Cl2 Re1 P1 79.66(14)
S1 Re1 Re2 53.75(7)
S3 Re1 Re2 94.61(8)
S4 Re1 Re2 54.68(10)
Cl1 Re1 Re2 97.49(10)
Cl2 Re1 Re2 145.65(11)
P1 Re1 Re2 134.61(8)
S1 Re1 Re3 94.33(7)
S3 Re1 Re3 53.88(8)
S4 Re1 Re3 54.34(8)
Cl1 Re1 Re3 142.18(10)
Cl2 Re1 Re3 97.99(10)
P1 Re1 Re3 138.32(8)
Re2 Re1 Re3 59.574(18)
S3 Re3 S2 83.60(10)
S3 Re3 S4 108.12(12)
S2 Re3 S4 108.91(11)
S3 Re3 Cl6 164.08(10)
S2 Re3 Cl6 94.38(12)
S4 Re3 Cl6 87.52(12)
S3 Re3 Cl5 91.39(13)
S2 Re3 Cl5 161.69(10)
S4 Re3 Cl5 89.39(12)
Cl6 Re3 Cl5 85.62(14)
S3 Re3 P3 83.95(11)
S2 Re3 P3 82.91(10)
S4 Re3 P3 163.62(11)
Cl6 Re3 P3 80.13(11)
Cl5 Re3 P3 79.05(11)
S3 Re3 Re2 94.97(7)
S2 Re3 Re2 54.31(6)
S4 Re3 Re2 54.91(9)
Cl6 Re3 Re2 96.63(8)
Cl5 Re3 Re2 143.92(8)
P3 Re3 Re2 136.91(8)
S3 Re3 Re1 53.99(7)
S2 Re3 Re1 94.25(7)
S4 Re3 Re1 54.63(9)
Cl6 Re3 Re1 141.89(8)
Cl5 Re3 Re1 97.00(10)
P3 Re3 Re1 137.81(8)
Re2 Re3 Re1 59.959(18)
C25 C36 C29 120.7(12)
C38 C37 C43 118.9(14)
C37 C38 C42 120.7(13)
C37 C38 P3 120.3(10)
C42 C38 P3 118.7(10)
C40 C39 C42 121.6(14)
C39 C40 C43 118.3(14)
C38 C42 C39 119.6(14)
C40 C43 C37 120.9(14)
C32 C46 C34 118.3(12)
C56 C47 C55 118(2)
C56 C47 P1 121(2)
C55 C47 P1 120.8(17)
Cl8 C48 Cl7 114.0(10)
C35 C49 C50 117.5(18)
C53 C50 C49 119(2)
C58 C51 C35 122(2)
C50 C53 C58 122.3(19)
C61 C55 C47 118(3)
C47 C56 C57 126(4)
C60 C57 C56 106(4)
C51 C58 C53 118(2)
C61 C60 C57 137(6)
C60 C61 C55 115(5)

loop_
_geom_bond_atom_site_label_1
_geom_bond_atom_site_label_2
_geom_bond_distance
C1 C6 1.336(19)
C1 C2 1.386(18)
C2 C3 1.396(16)
C3 C4 1.390(17)
C4 C5 1.395(16)
C4 P4 1.788(12)
C5 C6 1.399(17)
C7 C12 1.370(19)
C7 C8 1.416(18)
C8 C9 1.373(18)
C8 P4 1.800(11)
C9 C10 1.379(18)
C10 C11 1.40(2)
C11 C12 1.38(2)
C13 C18 1.384(18)
C13 C14 1.404(18)
C14 C15 1.39(2)
C15 C16 1.40(2)
C16 C17 1.41(2)
C17 C18 1.414(17)
C18 P5 1.790(12)
C19 C24 1.385(17)
C19 C20 1.393(17)
C19 P4 1.791(11)
C20 C21 1.407(18)
C21 C22 1.371(19)
C22 C23 1.391(19)
C23 C24 1.392(17)
C25 C36 1.373(17)
C25 C26 1.381(17)
C26 C27 1.417(16)
C26 P5 1.797(12)
C27 C28 1.393(17)
C28 C29 1.36(2)
C29 C36 1.40(2)
C30 C31 1.362(16)
C30 C33 1.389(16)
C30 P5 1.796(11)
C31 C32 1.385(19)
C32 C46 1.366(19)
C33 C34 1.367(18)
C34 C46 1.389(19)
I1 Cu1 2.4115(19)
P4 N1 1.577(9)
Cu1 S2 2.352(3)
Cu1 S3 2.366(3)
Cu1 S1 2.417(3)
N1 P5 1.583(10)
P3 C44 1.799(13)
P3 C41 1.815(13)
P3 C38 1.819(13)
P3 Re3 2.534(3)
S3 Re3 2.304(3)
S3 Re1 2.308(3)
S1 Re2 2.286(3)
S1 Re1 2.290(3)
S2 Re2 2.308(3)
S2 Re3 2.313(3)
S4 Re3 2.332(3)
S4 Re2 2.337(4)
S4 Re1 2.341(4)
Cl6 Re3 2.405(4)
P2 C35 1.783(16)
P2 C45 1.807(13)
P2 C52 1.827(17)
P2 Re2 2.530(4)
P1 C54 1.789(17)
P1 C47 1.800(17)
P1 C59 1.817(19)
P1 Re1 2.530(4)
Cl5 Re3 2.443(3)
Cl1 Re1 2.416(3)
Cl4 Re2 2.417(3)
Cl2 Re1 2.425(3)
C35 C49 1.33(3)
C35 C51 1.39(2)
Re2 Cl3 2.402(3)
Re2 Re3 2.6904(7)
Re2 Re1 2.7010(8)
Re1 Re3 2.7147(7)
C37 C38 1.371(18)
C37 C43 1.42(2)
C38 C42 1.38(2)
C39 C40 1.38(2)
C39 C42 1.39(2)
C40 C43 1.38(2)
Cl7 C48 1.753(19)
Cl8 C48 1.724(17)
C47 C56 1.37(3)
C47 C55 1.40(3)
C49 C50 1.49(3)
C50 C53 1.30(3)
C51 C58 1.34(3)
C53 C58 1.41(3)
C55 C61 1.39(4)
C56 C57 1.43(4)
C57 C60 1.31(9)
C60 C61 1.30(8)
